data_7100924
loop_
_publ_author_name
'Sung Yang.'
'Kwang-Hyun Ahn.'
'Yong-Chul Jeong.'
'Eunkyoung Kim.'

_publ_section_title
;
Fatigue-resistant photochromic dithienylethenes by
controlling the oxidation state
;
_journal_name_full 'Chemical Communications'
_journal_paper_doi 10.1039/b600754f
_journal_year 2006
_chemical_formula_sum 'C17 H14 F6 O2 S2'
_chemical_formula_weight 428.40
_space_group_IT_number 14
_symmetry_cell_setting monoclinic
_symmetry_space_group_name_Hall '-P 2ybc'
_symmetry_space_group_name_H-M 'P 1 21/c 1'
_cell_angle_alpha 90.00
_cell_angle_beta 105.828(17)
_cell_angle_gamma 90.00
_cell_formula_units_Z 4
_cell_length_a 13.078(3)
_cell_length_b 6.433(2)
_cell_length_c 22.410(6)
_cell_measurement_temperature 291(2)
_cell_volume 1814.0(9)
_diffrn_ambient_temperature 291(2)
_exptl_crystal_density_diffrn 1.569
_cod_depositor_comments
;
The following automatic conversions were performed:
'_symmetry_cell_setting' value 'Monoclinic' changed to 'monoclinic'
according to '/home/saulius/struct/CIF-dictionaries/cif_core.dic'
dictionary named 'cif_core.dic' version 2.4.1 from 2010-06-29.

Automatic conversion script
Id: cif_fix_enum 1527 2010-12-29 10:47:43Z saulius 
;
_cod_original_sg_symbol_H-M 'P 21/c'
_cod_database_code 7100924

loop_
_symmetry_equiv_pos_as_xyz
'x, y, z'
'-x, y+1/2, -z+1/2'
'-x, -y, -z'
'x, -y-1/2, z-1/2'

loop_
_atom_site_label
_atom_site_type_symbol
_atom_site_fract_x
_atom_site_fract_y
_atom_site_fract_z
_atom_site_U_iso_or_equiv
_atom_site_adp_type
_atom_site_occupancy
_atom_site_symmetry_multiplicity
_atom_site_calc_flag
_atom_site_refinement_flags
_atom_site_disorder_assembly
_atom_site_disorder_group
S1 S 0.05757(12) 0.9676(3) 0.38796(7) 0.0540(5) Uani 1 1 d . . .
S2 S 0.19497(13) 0.9981(3) 0.15296(7) 0.0601(5) Uani 1 1 d . . .
F1 F 0.3846(5) 0.5453(12) 0.4479(3) 0.150(3) Uani 1 1 d . . .
F2 F 0.4573(6) 0.8305(12) 0.4662(3) 0.183(4) Uani 1 1 d . . .
F3 F 0.5228(17) 0.443(2) 0.4096(5) 0.422(15) Uani 1 1 d D . .
F4 F 0.5892(4) 0.702(4) 0.4158(4) 0.401(15) Uani 1 1 d D . .
F5 F 0.5332(3) 0.7403(12) 0.3027(3) 0.149(3) Uani 1 1 d . . .
F6 F 0.4550(5) 0.4542(9) 0.3027(3) 0.129(2) Uani 1 1 d . . .
O1 O 0.0113(4) 0.8446(8) 0.4269(2) 0.0760(14) Uani 1 1 d . . .
O2 O -0.0117(4) 1.0855(10) 0.3394(2) 0.0863(17) Uani 1 1 d . . .
C1 C 0.1333(7) 1.3015(11) 0.4703(3) 0.075(2) Uani 1 1 d . . .
H1A H 0.1976 1.3719 0.4916 0.113 Uiso 1 1 calc R . .
H1B H 0.0995 1.2472 0.5000 0.113 Uiso 1 1 calc R . .
H1C H 0.0863 1.3976 0.4433 0.113 Uiso 1 1 calc R . .
C2 C 0.1592(5) 1.1252(9) 0.4323(3) 0.0524(14) Uani 1 1 d . . .
C3 C 0.2499(5) 1.0625(9) 0.4243(3) 0.0543(14) Uani 1 1 d . . .
H3A H 0.3143 1.1252 0.4441 0.065 Uiso 1 1 calc R . .
C4 C 0.2423(4) 0.8831(9) 0.3810(2) 0.0454(12) Uani 1 1 d . . .
C5 C 0.1435(4) 0.8120(9) 0.3573(2) 0.0461(12) Uani 1 1 d . . .
C6 C 0.0985(5) 0.6446(11) 0.3137(3) 0.0655(17) Uani 1 1 d . . .
H6A H 0.1545 0.5752 0.3014 0.098 Uiso 1 1 calc R . .
H6B H 0.0488 0.7020 0.2777 0.098 Uiso 1 1 calc R . .
H6C H 0.0625 0.5469 0.3333 0.098 Uiso 1 1 calc R . .
C7 C 0.3371(4) 0.7938(9) 0.3684(2) 0.0452(12) Uani 1 1 d . . .
C8 C 0.4233(5) 0.7097(12) 0.4215(3) 0.0643(17) Uani 1 1 d . . .
C9 C 0.5026(6) 0.6230(16) 0.3937(3) 0.093(3) Uani 1 1 d D . .
C10 C 0.4649(5) 0.6458(11) 0.3261(3) 0.0576(15) Uani 1 1 d . . .
C11 C 0.3605(4) 0.7589(8) 0.3137(2) 0.0422(11) Uani 1 1 d . . .
C12 C 0.3018(4) 0.8141(8) 0.2500(2) 0.0436(12) Uani 1 1 d . . .
C13 C 0.3032(4) 0.6830(9) 0.1982(3) 0.0509(13) Uani 1 1 d . . .
H13A H 0.3392 0.5568 0.2022 0.061 Uiso 1 1 calc R . .
C14 C 0.2474(5) 0.7611(10) 0.1433(3) 0.0553(14) Uani 1 1 d . . .
C15 C 0.2268(6) 0.6655(14) 0.0799(3) 0.077(2) Uani 1 1 d . . .
H15A H 0.2619 0.5333 0.0831 0.115 Uiso 1 1 calc R . .
H15B H 0.2536 0.7556 0.0535 0.115 Uiso 1 1 calc R . .
H15C H 0.1517 0.6466 0.0626 0.115 Uiso 1 1 calc R . .
C16 C 0.2463(4) 0.9937(9) 0.2318(3) 0.0501(13) Uani 1 1 d . . .
C17 C 0.2289(7) 1.1765(10) 0.2685(3) 0.0721(19) Uani 1 1 d . . .
H17A H 0.2622 1.1522 0.3117 0.108 Uiso 1 1 calc R . .
H17B H 0.1541 1.1973 0.2623 0.108 Uiso 1 1 calc R . .
H17C H 0.2593 1.2980 0.2552 0.108 Uiso 1 1 calc R . .

loop_
_atom_site_aniso_label
_atom_site_aniso_U_11
_atom_site_aniso_U_22
_atom_site_aniso_U_33
_atom_site_aniso_U_23
_atom_site_aniso_U_13
_atom_site_aniso_U_12
S1 0.0503(8) 0.0696(10) 0.0465(8) -0.0057(7) 0.0203(7) 0.0082(7)
S2 0.0586(10) 0.0693(10) 0.0529(9) 0.0155(7) 0.0161(8) 0.0067(7)
F1 0.100(4) 0.218(7) 0.131(5) 0.111(5) 0.029(4) 0.012(4)
F2 0.159(6) 0.199(7) 0.121(5) -0.100(5) -0.081(4) 0.102(5)
F3 0.79(3) 0.404(18) 0.151(8) 0.180(10) 0.264(14) 0.49(2)
F4 0.047(3) 1.05(4) 0.104(5) -0.177(14) 0.018(3) -0.074(9)
F5 0.059(2) 0.234(7) 0.174(5) 0.129(6) 0.064(3) 0.045(4)
F6 0.115(4) 0.115(4) 0.126(4) -0.049(3) -0.021(3) 0.066(3)
O1 0.073(3) 0.092(3) 0.079(3) -0.008(3) 0.047(3) -0.010(3)
O2 0.075(3) 0.115(4) 0.064(3) 0.002(3) 0.011(3) 0.044(3)
C1 0.098(5) 0.067(4) 0.073(4) -0.015(4) 0.044(4) 0.006(4)
C2 0.066(4) 0.051(3) 0.045(3) -0.004(2) 0.026(3) 0.001(3)
C3 0.061(3) 0.058(3) 0.046(3) -0.012(3) 0.018(3) -0.008(3)
C4 0.049(3) 0.052(3) 0.036(3) -0.003(2) 0.014(2) 0.002(2)
C5 0.048(3) 0.056(3) 0.037(3) -0.006(2) 0.016(2) 0.001(2)
C6 0.056(3) 0.078(4) 0.065(4) -0.025(3) 0.020(3) -0.008(3)
C7 0.041(3) 0.050(3) 0.047(3) -0.007(2) 0.015(2) -0.002(2)
C8 0.062(4) 0.092(5) 0.036(3) -0.005(3) 0.007(3) 0.014(3)
C9 0.060(4) 0.153(9) 0.057(4) 0.013(5) 0.003(3) 0.053(5)
C10 0.049(3) 0.076(4) 0.052(3) 0.004(3) 0.022(3) 0.010(3)
C11 0.040(2) 0.046(3) 0.042(3) 0.000(2) 0.013(2) -0.004(2)
C12 0.042(3) 0.051(3) 0.041(3) 0.004(2) 0.016(2) 0.002(2)
C13 0.050(3) 0.057(3) 0.047(3) 0.002(2) 0.016(3) 0.002(3)
C14 0.052(3) 0.070(4) 0.046(3) 0.004(3) 0.016(3) -0.003(3)
C15 0.080(5) 0.105(6) 0.043(3) -0.011(4) 0.012(3) -0.016(4)
C16 0.046(3) 0.056(3) 0.050(3) 0.006(3) 0.017(3) -0.001(2)
C17 0.104(5) 0.044(3) 0.078(5) 0.011(3) 0.040(4) 0.012(3)

loop_
_geom_bond_atom_site_label_1
_geom_bond_atom_site_label_2
_geom_bond_distance
_geom_bond_site_symmetry_2
_geom_bond_publ_flag
S1 O1 1.429(5) . ?
S1 O2 1.429(5) . ?
S1 C2 1.750(6) . ?
S1 C5 1.777(5) . ?
S2 C14 1.709(7) . ?
S2 C16 1.710(6) . ?
F1 C8 1.374(9) . ?
F2 C8 1.251(8) . ?
F3 C9 1.219(12) . ?
F4 C9 1.218(11) . ?
F5 C10 1.303(7) . ?
F6 C10 1.331(8) . ?
C1 C2 1.511(8) . ?
C1 H1A 0.9600 . ?
C1 H1B 0.9600 . ?
C1 H1C 0.9600 . ?
C2 C3 1.312(8) . ?
C3 C4 1.492(8) . ?
C3 H3A 0.9300 . ?
C4 C5 1.337(8) . ?
C4 C7 1.463(7) . ?
C5 C6 1.466(8) . ?
C6 H6A 0.9600 . ?
C6 H6B 0.9600 . ?
C6 H6C 0.9600 . ?
C7 C11 1.361(7) . ?
C7 C8 1.500(8) . ?
C8 C9 1.457(9) . ?
C9 C10 1.467(9) . ?
C10 C11 1.505(8) . ?
C11 C12 1.468(7) . ?
C12 C16 1.367(8) . ?
C12 C13 1.439(8) . ?
C13 C14 1.344(8) . ?
C13 H13A 0.9300 . ?
C14 C15 1.504(9) . ?
C15 H15A 0.9600 . ?
C15 H15B 0.9600 . ?
C15 H15C 0.9600 . ?
C16 C17 1.488(8) . ?
C17 H17A 0.9600 . ?
C17 H17B 0.9600 . ?
C17 H17C 0.9600 . ?

loop_
_cod_related_entry_id
_cod_related_entry_database
_cod_related_entry_code
1 ChemSpider 21150107
